data_4511160
loop_
_publ_author_name
'Rajput, Lalit'
'Biradha, Kumar'

_publ_section_title
;
 Reliable Formation of an Unusual and Chiral Two-Dimensional Network
 Containing Entanglement of the Ligand in the Presence of Different Anions
;
_journal_issue 9
_journal_name_full 'Crystal Growth &amp; Design'
_journal_page_first 3848
_journal_paper_doi 10.1021/cg900570m
_journal_volume 9
_journal_year 2009
_chemical_formula_sum 'C40 H66 Cu F6 N8 O11 Si'
_chemical_formula_weight 1040.64
_chemical_name_systematic
; 
 ? 
;
_space_group_IT_number 19
_symmetry_cell_setting orthorhombic
_symmetry_space_group_name_Hall 'P 2ac 2ab'
_symmetry_space_group_name_H-M 'P 21 21 21'
_atom_sites_solution_hydrogens geom
_atom_sites_solution_primary direct
_atom_sites_solution_secondary difmap
_audit_creation_method SHELXL-97
_cell_angle_alpha 90.00
_cell_angle_beta 90.00
_cell_angle_gamma 90.00
_cell_formula_units_Z 4
_cell_length_a 14.5315(16)
_cell_length_b 14.5565(17)
_cell_length_c 23.839(3)
_cell_measurement_reflns_used 9340
_cell_measurement_temperature 293(2)
_cell_measurement_theta_max 25.50
_cell_measurement_theta_min 1.64
_cell_volume 5042.6(10)
_computing_cell_refinement 'Bruker APEX-2'
_computing_data_collection 'Bruker APEX-2'
_computing_data_reduction 'Bruker APEX-2'
_computing_structure_refinement 'SHELXL-97 (Sheldrick, 1997)'
_computing_structure_solution 'SHELXS-97 (Sheldrick, 1990)'
_diffrn_ambient_temperature 293(2)
_diffrn_measured_fraction_theta_full 0.995
_diffrn_measured_fraction_theta_max 0.995
_diffrn_measurement_device_type 'Bruker CCD APEX-2'
_diffrn_measurement_method hemisphere
_diffrn_radiation_monochromator graphite
_diffrn_radiation_source 'fine-focus sealed tube'
_diffrn_radiation_type MoK\a
_diffrn_radiation_wavelength 0.71073
_diffrn_reflns_av_R_equivalents 0.1334
_diffrn_reflns_av_sigmaI/netI 0.1034
_diffrn_reflns_limit_h_max 17
_diffrn_reflns_limit_h_min -17
_diffrn_reflns_limit_k_max 14
_diffrn_reflns_limit_k_min -17
_diffrn_reflns_limit_l_max 28
_diffrn_reflns_limit_l_min -28
_diffrn_reflns_number 62360
_diffrn_reflns_theta_full 25.50
_diffrn_reflns_theta_max 25.50
_diffrn_reflns_theta_min 1.64
_exptl_absorpt_coefficient_mu 0.541
_exptl_absorpt_correction_T_max 0.922
_exptl_absorpt_correction_T_min 0.890
_exptl_absorpt_correction_type empirical
_exptl_absorpt_process_details sadabs
_exptl_crystal_colour Blue
_exptl_crystal_density_diffrn 1.371
_exptl_crystal_density_meas ?
_exptl_crystal_density_method 'not measured'
_exptl_crystal_description blocks
_exptl_crystal_F_000 2188
_exptl_crystal_size_max 0.22
_exptl_crystal_size_mid 0.18
_exptl_crystal_size_min 0.15
_refine_diff_density_max 0.568
_refine_diff_density_min -0.293
_refine_diff_density_rms 0.069
_refine_ls_abs_structure_details 'Flack H D (1983), Acta Cryst. A39, 876-881'
_refine_ls_abs_structure_Flack 0.05(2)
_refine_ls_extinction_method none
_refine_ls_goodness_of_fit_ref 0.923
_refine_ls_hydrogen_treatment constr
_refine_ls_matrix_type full
_refine_ls_number_parameters 550
_refine_ls_number_reflns 9340
_refine_ls_number_restraints 27
_refine_ls_restrained_S_all 0.924
_refine_ls_R_factor_all 0.1312
_refine_ls_R_factor_gt 0.0763
_refine_ls_shift/su_max 0.005
_refine_ls_shift/su_mean 0.000
_refine_ls_structure_factor_coef Fsqd
_refine_ls_weighting_details 'calc w=1/[\s^2^(Fo^2^)+(0.1045P)^2^+0.0000P] where P=(Fo^2^+2Fc^2^)/3'
_refine_ls_weighting_scheme calc
_refine_ls_wR_factor_gt 0.1635
_refine_ls_wR_factor_ref 0.1918
_reflns_number_gt 5263
_reflns_number_total 9340
_reflns_threshold_expression >2sigma(I)
_cod_data_source_file cg900570m_si_003.cif
_cod_data_source_block 4
_cod_depositor_comments
;
The following automatic conversions were performed:

'_symmetry_cell_setting' value 'Orthorhombic' changed to
'orthorhombic' according to
/usr/data/users/saulius/automatic-downloads/retrospective/ACS/lib/dictionaries/cif_core.dic
dictionary named 'cif_core.dic' version 2.4.2 from 2011-04-26.

Automatic conversion script
Id: cif_fix_values 2281 2013-09-26 08:29:07Z andrius 

The following automatic conversions were performed:

'_exptl_crystal_density_meas' value 'not measured' was changed to '?'
- the value is perceived as not measured.

Automatic conversion script
Id: cif_fix_values 3008 2015-01-20 13:52:24Z robertas 
;
_cod_original_cell_volume 5042.7(10)
_cod_original_sg_symbol_H-M P2(1)2(1)2(1)
_cod_database_code 4511160

loop_
_symmetry_equiv_pos_as_xyz
'x, y, z'
'-x+1/2, -y, z+1/2'
'-x, y+1/2, -z+1/2'
'x+1/2, -y+1/2, -z'

loop_
_atom_site_label
_atom_site_type_symbol
_atom_site_fract_x
_atom_site_fract_y
_atom_site_fract_z
_atom_site_U_iso_or_equiv
_atom_site_adp_type
_atom_site_occupancy
_atom_site_symmetry_multiplicity
_atom_site_calc_flag
_atom_site_refinement_flags
Cu1 Cu 0.28079(5) 0.00991(5) 0.84769(3) 0.0478(2) Uani 1 1 d .
Si1 Si -0.21710(13) -0.01679(12) 1.00263(7) 0.0473(4) Uani 1 1 d .
F1 F -0.1330(4) -0.0915(4) 1.0051(2) 0.112(2) Uani 1 1 d .
F2 F -0.1436(5) 0.0674(5) 1.0006(3) 0.145(3) Uani 1 1 d .
F3 F -0.2922(4) -0.1016(4) 1.0051(3) 0.132(2) Uani 1 1 d .
F4 F -0.3009(4) 0.0587(4) 1.00071(18) 0.1022(19) Uani 1 1 d .
F5 F -0.2175(3) -0.0212(3) 0.93192(14) 0.0776(13) Uani 1 1 d .
F6 F -0.2179(3) -0.0099(3) 1.07340(15) 0.0790(12) Uani 1 1 d .
N11B N 0.4121(3) 0.0503(3) 0.8594(2) 0.0394(12) Uani 1 1 d .
N12B N 0.6859(4) 0.1298(4) 0.8789(2) 0.0644(17) Uani 1 1 d .
H12C H 0.7171 0.0921 0.8991 0.077 Uiso 1 1 calc R
C11B C 0.4456(5) 0.1246(4) 0.8324(2) 0.0472(17) Uani 1 1 d .
H11B H 0.4064 0.1564 0.8085 0.057 Uiso 1 1 calc R
C12B C 0.5342(5) 0.1560(5) 0.8382(3) 0.0502(17) Uani 1 1 d .
H12D H 0.5531 0.2091 0.8198 0.060 Uiso 1 1 calc R
C13B C 0.5952(5) 0.1074(5) 0.8720(3) 0.0463(17) Uani 1 1 d .
C14B C 0.5589(5) 0.0308(5) 0.8996(3) 0.0571(19) Uani 1 1 d .
H14B H 0.5965 -0.0035 0.9233 0.068 Uiso 1 1 calc R
C15B C 0.4712(4) 0.0059(5) 0.8925(3) 0.0460(15) Uani 1 1 d .
H15B H 0.4501 -0.0454 0.9118 0.055 Uiso 1 1 calc R
N21B N 0.7663(4) -0.3603(3) 0.6433(2) 0.0488(13) Uani 1 1 d .
N22B N 0.8732(4) -0.0979(4) 0.6183(2) 0.0618(17) Uani 1 1 d .
H22C H 0.8393 -0.0632 0.5976 0.074 Uiso 1 1 calc R
C21B C 0.8300(5) -0.3270(5) 0.6781(3) 0.0478(17) Uani 1 1 d .
H21B H 0.8487 -0.3625 0.7085 0.057 Uiso 1 1 calc R
C22B C 0.8688(5) -0.2420(5) 0.6704(3) 0.0488(18) Uani 1 1 d .
H22D H 0.9146 -0.2220 0.6948 0.059 Uiso 1 1 calc R
C23B C 0.8408(5) -0.1859(4) 0.6273(3) 0.0442(16) Uani 1 1 d .
C24B C 0.7723(5) -0.2197(4) 0.5921(3) 0.0523(17) Uani 1 1 d .
H24B H 0.7498 -0.1836 0.5629 0.063 Uiso 1 1 calc R
C25B C 0.7379(5) -0.3074(5) 0.6005(3) 0.057(2) Uani 1 1 d .
H25B H 0.6938 -0.3302 0.5759 0.068 Uiso 1 1 calc R
O31B O 0.6988(4) 0.2636(4) 0.8331(3) 0.093(2) Uani 1 1 d .
O38B O 1.0086(4) -0.1008(4) 0.6649(3) 0.0850(18) Uani 1 1 d .
C31B C 0.7339(6) 0.2020(6) 0.8590(3) 0.071(2) Uani 1 1 d .
C38B C 0.9520(7) -0.0592(6) 0.6382(3) 0.067(2) Uani 1 1 d .
C32B C 0.8358(6) 0.1957(6) 0.8664(4) 0.078(3) Uani 1 1 d .
H32C H 0.8488 0.1773 0.9046 0.093 Uiso 1 1 calc .
H32D H 0.8623 0.2562 0.8608 0.093 Uiso 1 1 calc .
C33B C 0.8820(6) 0.1290(6) 0.8269(4) 0.082(3) Uani 1 1 d .
H33C H 0.9479 0.1309 0.8333 0.099 Uiso 1 1 calc .
H33D H 0.8611 0.0673 0.8356 0.099 Uiso 1 1 calc .
C34B C 0.8637(7) 0.1481(6) 0.7661(5) 0.093(3) Uani 1 1 d .
H34C H 0.8792 0.2115 0.7579 0.111 Uiso 1 1 calc .
H34D H 0.7986 0.1399 0.7586 0.111 Uiso 1 1 calc .
C35B C 0.9188(7) 0.0855(7) 0.7278(5) 0.100(3) Uani 1 1 d .
H35C H 0.9839 0.0964 0.7341 0.120 Uiso 1 1 calc .
H35D H 0.9061 0.0221 0.7378 0.120 Uiso 1 1 calc .
C36B C 0.8981(9) 0.0988(6) 0.6660(5) 0.104(4) Uani 1 1 d .
H36C H 0.9055 0.1633 0.6569 0.125 Uiso 1 1 calc .
H36D H 0.8342 0.0829 0.6593 0.125 Uiso 1 1 calc .
C37B C 0.9583(7) 0.0423(7) 0.6260(4) 0.092(3) Uani 1 1 d .
H37C H 0.9390 0.0536 0.5877 0.110 Uiso 1 1 calc .
H37D H 1.0218 0.0619 0.6297 0.110 Uiso 1 1 calc .
C31A C 0.4761(5) -0.4404(5) 0.8291(3) 0.0510(17) Uani 1 1 d U
C32A C 0.4764(6) -0.5435(5) 0.8391(4) 0.080(2) Uani 1 1 d U
H32A H 0.5334 -0.5681 0.8243 0.096 Uiso 1 1 calc .
H32B H 0.4766 -0.5539 0.8793 0.096 Uiso 1 1 calc .
C33A C 0.4001(10) -0.5961(6) 0.8149(5) 0.129(4) Uani 1 1 d DU
H33A H 0.3442 -0.5813 0.8352 0.155 Uiso 1 1 calc .
H33B H 0.4122 -0.6610 0.8203 0.155 Uiso 1 1 calc .
C34A C 0.3844(9) -0.5794(10) 0.7553(5) 0.152(4) Uani 1 1 d DU
H34A H 0.4422 -0.5837 0.7351 0.182 Uiso 1 1 calc .
H34B H 0.3598 -0.5181 0.7500 0.182 Uiso 1 1 calc .
C35A C 0.3163(10) -0.6506(9) 0.7325(5) 0.139(3) Uani 1 1 d DU
H35A H 0.3287 -0.7085 0.7512 0.167 Uiso 1 1 calc .
H35B H 0.2549 -0.6316 0.7435 0.167 Uiso 1 1 calc .
C36A C 0.3155(10) -0.6674(9) 0.6727(5) 0.138(3) Uani 1 1 d DU
H36A H 0.3777 -0.6846 0.6621 0.166 Uiso 1 1 calc .
H36B H 0.3029 -0.6090 0.6546 0.166 Uiso 1 1 calc .
C37A C 0.2521(7) -0.7370(6) 0.6466(4) 0.100(2) Uani 1 1 d U
H37A H 0.2697 -0.7978 0.6594 0.120 Uiso 1 1 calc .
H37B H 0.2599 -0.7354 0.6062 0.120 Uiso 1 1 calc .
C38A C 0.1511(7) -0.7214(6) 0.6602(4) 0.085(2) Uani 1 1 d U
N11A N 0.3195(4) -0.1226(3) 0.8468(2) 0.0480(13) Uani 1 1 d .
N12A N 0.4060(4) -0.3956(4) 0.8565(2) 0.0572(15) Uani 1 1 d .
H12A H 0.3747 -0.4283 0.8797 0.069 Uiso 1 1 calc R
C11A C 0.3790(5) -0.1564(5) 0.8108(3) 0.0508(18) Uani 1 1 d .
H11A H 0.4001 -0.1172 0.7829 0.061 Uiso 1 1 calc R
C12A C 0.4125(5) -0.2439(4) 0.8109(3) 0.0526(18) Uani 1 1 d .
H12B H 0.4561 -0.2626 0.7847 0.063 Uiso 1 1 calc R
C13A C 0.3793(4) -0.3045(4) 0.8515(3) 0.0422(15) Uani 1 1 d .
C14A C 0.3160(5) -0.2702(5) 0.8885(3) 0.059(2) Uani 1 1 d .
H14A H 0.2917 -0.3086 0.9159 0.071 Uiso 1 1 calc R
C15A C 0.2881(5) -0.1819(4) 0.8860(3) 0.0565(19) Uani 1 1 d .
H15A H 0.2456 -0.1610 0.9122 0.068 Uiso 1 1 calc R
N21A N -0.1488(4) -0.5345(3) 0.6512(2) 0.0471(13) Uani 1 1 d .
N22A N 0.1131(4) -0.6472(4) 0.6339(2) 0.0585(16) Uani 1 1 d .
H22A H 0.1471 -0.6203 0.6094 0.070 Uiso 1 1 calc R
C21A C -0.0941(5) -0.5145(5) 0.6084(3) 0.0551(18) Uani 1 1 d .
H21A H -0.1162 -0.4752 0.5808 0.066 Uiso 1 1 calc R
C22A C -0.0080(5) -0.5482(5) 0.6026(3) 0.0520(18) Uani 1 1 d .
H22B H 0.0285 -0.5303 0.5724 0.062 Uiso 1 1 calc R
C23A C 0.0256(4) -0.6097(4) 0.6422(3) 0.0450(16) Uani 1 1 d .
C24A C -0.0304(5) -0.6324(4) 0.6866(3) 0.0480(17) Uani 1 1 d .
H24A H -0.0104 -0.6736 0.7138 0.058 Uiso 1 1 calc R
C25A C -0.1170(4) -0.5932(4) 0.6901(3) 0.0431(16) Uani 1 1 d .
H25A H -0.1544 -0.6080 0.7204 0.052 Uiso 1 1 calc R
O38A O 0.1104(4) -0.7685(4) 0.6936(2) 0.0779(17) Uani 1 1 d .
O31A O 0.5300(4) -0.4026(4) 0.7988(2) 0.0703(15) Uani 1 1 d .
O1W O 0.3015(3) 0.0290(3) 0.75037(17) 0.0579(12) Uani 1 1 d .
O2W O -0.2157(6) -0.4914(7) 1.0310(3) 0.170(3) Uani 1 1 d .
O3W O -0.2036(5) -0.5696(5) 0.8275(3) 0.134(3) Uani 1 1 d .
O4W O 0.0421(10) 0.137(2) 1.0202(7) 0.410(17) Uani 1 1 d .
O5W O 0.9946(17) 0.263(3) 0.9907(6) 0.447(19) Uani 1 1 d .

loop_
_atom_site_aniso_label
_atom_site_aniso_U_11
_atom_site_aniso_U_22
_atom_site_aniso_U_33
_atom_site_aniso_U_23
_atom_site_aniso_U_13
_atom_site_aniso_U_12
Cu1 0.0326(4) 0.0363(4) 0.0746(5) -0.0025(4) -0.0016(4) -0.0016(4)
Si1 0.0486(11) 0.0490(10) 0.0442(8) 0.0019(8) -0.0036(9) 0.0039(11)
F1 0.107(4) 0.156(5) 0.073(3) 0.033(3) 0.018(3) 0.085(4)
F2 0.166(6) 0.138(5) 0.133(5) 0.020(4) -0.032(5) -0.101(5)
F3 0.136(5) 0.127(5) 0.132(4) -0.029(4) 0.019(4) -0.078(5)
F4 0.127(5) 0.117(4) 0.063(2) -0.023(3) -0.017(3) 0.080(4)
F5 0.084(3) 0.097(3) 0.052(2) -0.007(2) 0.002(2) 0.035(3)
F6 0.096(3) 0.083(3) 0.059(2) 0.004(2) -0.002(2) 0.029(3)
N11B 0.028(3) 0.041(3) 0.049(3) 0.009(2) 0.004(2) 0.001(2)
N12B 0.041(4) 0.068(4) 0.084(4) 0.022(3) -0.017(3) -0.023(3)
C11B 0.048(5) 0.051(4) 0.042(4) 0.010(3) -0.016(3) 0.004(4)
C12B 0.043(4) 0.053(4) 0.054(4) 0.007(3) -0.007(3) -0.013(3)
C13B 0.038(4) 0.048(4) 0.053(4) -0.008(3) -0.005(3) 0.001(3)
C14B 0.061(5) 0.049(4) 0.061(4) 0.013(3) -0.019(4) 0.001(4)
C15B 0.034(4) 0.037(4) 0.067(4) 0.004(3) -0.010(3) -0.005(3)
N21B 0.035(3) 0.046(3) 0.065(3) 0.004(3) -0.009(3) 0.001(3)
N22B 0.055(4) 0.042(4) 0.088(4) 0.017(3) -0.023(3) -0.011(3)
C21B 0.053(5) 0.044(4) 0.046(4) 0.002(3) -0.006(3) 0.002(4)
C22B 0.050(5) 0.053(4) 0.043(4) -0.004(3) -0.004(3) -0.014(4)
C23B 0.040(4) 0.040(4) 0.052(4) 0.001(3) 0.002(3) -0.003(3)
C24B 0.047(5) 0.049(4) 0.061(4) 0.014(3) -0.017(4) -0.005(4)
C25B 0.054(5) 0.052(4) 0.064(4) -0.003(4) -0.013(4) -0.007(4)
O31B 0.064(4) 0.076(4) 0.138(5) 0.027(4) 0.001(4) -0.024(3)
O38B 0.071(4) 0.084(4) 0.101(4) 0.010(3) -0.028(4) -0.028(3)
C31B 0.067(6) 0.075(6) 0.070(5) -0.007(4) -0.013(5) 0.006(5)
C38B 0.084(7) 0.057(5) 0.059(5) 0.010(4) 0.002(5) -0.017(5)
C32B 0.052(6) 0.082(6) 0.098(7) 0.014(5) -0.010(5) -0.020(5)
C33B 0.043(5) 0.081(6) 0.123(8) 0.031(6) -0.011(5) -0.009(5)
C34B 0.070(7) 0.068(6) 0.140(9) 0.017(6) -0.019(6) -0.025(5)
C35B 0.074(7) 0.074(6) 0.152(10) 0.028(6) 0.022(7) -0.012(6)
C36B 0.160(11) 0.043(5) 0.110(8) 0.007(5) -0.014(8) -0.013(6)
C37B 0.085(7) 0.083(7) 0.107(7) 0.011(5) -0.006(5) -0.045(6)
C31A 0.052(5) 0.048(3) 0.053(4) -0.001(3) 0.002(4) 0.020(3)
C32A 0.080(6) 0.056(3) 0.104(5) 0.029(4) 0.033(4) 0.019(4)
C33A 0.176(10) 0.051(5) 0.159(6) -0.017(6) -0.002(7) -0.010(6)
C34A 0.121(9) 0.180(11) 0.153(6) -0.021(5) 0.002(7) -0.006(7)
C35A 0.139(3) 0.140(3) 0.139(3) -0.0007(10) -0.0001(10) -0.0009(10)
C36A 0.137(3) 0.139(3) 0.139(3) -0.0004(10) -0.0007(10) -0.0007(10)
C37A 0.104(4) 0.069(5) 0.127(5) 0.000(4) 0.025(5) 0.039(3)
C38A 0.105(3) 0.062(5) 0.087(6) 0.012(5) 0.014(5) 0.051(4)
N11A 0.046(3) 0.034(3) 0.064(3) 0.000(3) 0.011(3) -0.004(2)
N12A 0.060(4) 0.040(3) 0.071(4) 0.012(3) 0.022(3) 0.002(3)
C11A 0.040(4) 0.050(4) 0.063(4) 0.017(3) 0.019(3) 0.002(4)
C12A 0.041(4) 0.046(4) 0.070(5) 0.000(3) 0.028(4) 0.005(4)
C13A 0.038(4) 0.037(3) 0.052(4) 0.008(3) 0.002(3) 0.000(3)
C14A 0.067(6) 0.049(4) 0.063(4) 0.021(3) 0.028(4) 0.004(4)
C15A 0.052(5) 0.044(4) 0.074(4) 0.004(3) 0.026(4) 0.015(4)
N21A 0.037(3) 0.037(3) 0.067(3) -0.001(3) 0.002(3) -0.005(2)
N22A 0.031(3) 0.068(4) 0.077(4) 0.016(3) 0.006(3) 0.000(3)
C21A 0.042(4) 0.070(5) 0.053(4) 0.025(4) 0.007(3) 0.019(4)
C22A 0.046(5) 0.065(5) 0.045(4) 0.016(3) 0.005(3) 0.013(4)
C23A 0.031(4) 0.052(4) 0.052(4) -0.003(3) 0.008(3) -0.004(3)
C24A 0.047(4) 0.045(4) 0.052(4) 0.011(3) 0.003(3) 0.004(4)
C25A 0.034(4) 0.042(4) 0.053(4) 0.005(3) 0.004(3) 0.006(3)
O38A 0.069(4) 0.077(4) 0.087(4) 0.030(3) 0.005(3) 0.021(3)
O31A 0.061(4) 0.065(3) 0.084(4) 0.006(3) 0.030(3) 0.013(3)
O1W 0.055(3) 0.059(3) 0.059(3) 0.004(2) -0.004(2) -0.006(2)
O2W 0.160(9) 0.203(9) 0.148(6) -0.008(7) -0.017(6) 0.004(9)
O3W 0.096(5) 0.125(6) 0.180(7) 0.016(5) -0.022(5) 0.023(5)
O4W 0.159(12) 0.85(5) 0.222(15) 0.10(2) 0.042(11) 0.06(2)
O5W 0.41(3) 0.79(5) 0.143(12) 0.002(18) -0.026(15) -0.29(3)

loop_
_atom_type_symbol
_atom_type_description
_atom_type_scat_dispersion_real
_atom_type_scat_dispersion_imag
_atom_type_scat_source
C C 0.0033 0.0016 'International Tables Vol C Tables 4.2.6.8 and 6.1.1.4'
H H 0.0000 0.0000 'International Tables Vol C Tables 4.2.6.8 and 6.1.1.4'
Si Si 0.0817 0.0704 'International Tables Vol C Tables 4.2.6.8 and 6.1.1.4'
N N 0.0061 0.0033 'International Tables Vol C Tables 4.2.6.8 and 6.1.1.4'
O O 0.0106 0.0060 'International Tables Vol C Tables 4.2.6.8 and 6.1.1.4'
F F 0.0171 0.0103 'International Tables Vol C Tables 4.2.6.8 and 6.1.1.4'
Cu Cu 0.3201 1.2651 'International Tables Vol C Tables 4.2.6.8 and 6.1.1.4'

loop_
_geom_angle_atom_site_label_1
_geom_angle_atom_site_label_2
_geom_angle_atom_site_label_3
_geom_angle
_geom_angle_site_symmetry_1
_geom_angle_site_symmetry_3
N11B Cu1 N21B 91.9(2) . 3_656
N11B Cu1 N11A 90.9(2) . .
N21B Cu1 N11A 173.4(2) 3_656 .
N11B Cu1 N21A 171.1(2) . 3_556
N21B Cu1 N21A 88.6(2) 3_656 3_556
N11A Cu1 N21A 87.6(2) . 3_556
N11B Cu1 O1W 88.94(17) . .
N21B Cu1 O1W 92.16(19) 3_656 .
N11A Cu1 O1W 93.8(2) . .
N21A Cu1 O1W 99.9(2) 3_556 .
F2 Si1 F1 90.7(4) . .
F2 Si1 F3 179.5(4) . .
F1 Si1 F3 89.7(3) . .
F2 Si1 F4 89.0(4) . .
F1 Si1 F4 179.4(3) . .
F3 Si1 F4 90.6(3) . .
F2 Si1 F5 90.1(3) . .
F1 Si1 F5 90.7(2) . .
F3 Si1 F5 90.3(3) . .
F4 Si1 F5 89.7(2) . .
F2 Si1 F6 89.4(3) . .
F1 Si1 F6 90.5(2) . .
F3 Si1 F6 90.2(3) . .
F4 Si1 F6 89.0(2) . .
F5 Si1 F6 178.6(2) . .
C15B N11B C11B 116.0(5) . .
C15B N11B Cu1 123.4(4) . .
C11B N11B Cu1 120.6(4) . .
C31B N12B C13B 130.0(7) . .
N11B C11B C12B 123.9(6) . .
C11B C12B C13B 119.1(6) . .
N12B C13B C14B 119.9(6) . .
N12B C13B C12B 124.2(6) . .
C14B C13B C12B 115.9(6) . .
C15B C14B C13B 121.2(6) . .
C14B C15B N11B 124.0(6) . .
C21B N21B C25B 118.5(6) . .
C21B N21B Cu1 120.6(4) . 3_646
C25B N21B Cu1 120.8(4) . 3_646
C38B N22B C23B 128.0(6) . .
N21B C21B C22B 122.0(6) . .
C23B C22B C21B 120.9(6) . .
C22B C23B C24B 117.0(6) . .
C22B C23B N22B 124.4(6) . .
C24B C23B N22B 118.5(6) . .
C25B C24B C23B 119.7(6) . .
C24B C25B N21B 121.8(6) . .
O31B C31B N12B 122.8(8) . .
O31B C31B C32B 121.8(9) . .
N12B C31B C32B 115.1(8) . .
O38B C38B N22B 123.4(7) . .
O38B C38B C37B 123.6(9) . .
N22B C38B C37B 112.9(8) . .
C31B C32B C33B 114.0(7) . .
C34B C33B C32B 113.8(8) . .
C33B C34B C35B 112.1(9) . .
C36B C35B C34B 113.8(9) . .
C35B C36B C37B 114.9(9) . .
C38B C37B C36B 111.8(7) . .
O31A C31A N12A 123.6(6) . .
O31A C31A C32A 123.0(7) . .
N12A C31A C32A 113.3(7) . .
C33A C32A C31A 116.9(8) . .
C32A C33A C34A 114.5(11) . .
C33A C34A C35A 109.5(11) . .
C36A C35A C34A 118.0(12) . .
C35A C36A C37A 121.8(12) . .
C36A C37A C38A 113.7(8) . .
O38A C38A N22A 123.7(8) . .
O38A C38A C37A 122.0(8) . .
N22A C38A C37A 114.2(9) . .
C11A N11A C15A 115.7(5) . .
C11A N11A Cu1 123.4(4) . .
C15A N11A Cu1 120.8(4) . .
C31A N12A C13A 128.4(6) . .
N11A C11A C12A 125.8(6) . .
C11A C12A C13A 117.8(6) . .
C14A C13A N12A 118.9(6) . .
C14A C13A C12A 116.7(6) . .
N12A C13A C12A 124.5(6) . .
C15A C14A C13A 121.4(6) . .
N11A C15A C14A 122.5(6) . .
C21A N21A C25A 117.6(5) . .
C21A N21A Cu1 120.6(4) . 3_546
C25A N21A Cu1 121.4(4) . 3_546
C38A N22A C23A 127.8(7) . .
N21A C21A C22A 123.7(6) . .
C21A C22A C23A 119.3(6) . .
C24A C23A C22A 118.0(6) . .
C24A C23A N22A 123.5(6) . .
C22A C23A N22A 118.4(6) . .
C23A C24A C25A 119.0(6) . .
N21A C25A C24A 122.3(6) . .

loop_
_geom_bond_atom_site_label_1
_geom_bond_atom_site_label_2
_geom_bond_distance
_geom_bond_site_symmetry_2
Cu1 N11B 2.017(5) .
Cu1 N21B 2.021(5) 3_656
Cu1 N11A 2.009(5) .
Cu1 N21A 2.023(5) 3_556
Cu1 O1W 2.356(4) .
Si1 F2 1.626(6) .
Si1 F1 1.637(5) .
Si1 F3 1.649(5) .
Si1 F4 1.640(5) .
Si1 F5 1.687(4) .
Si1 F6 1.690(4) .
N11B C15B 1.333(7) .
N11B C11B 1.349(8) .
N12B C31B 1.348(10) .
N12B C13B 1.367(8) .
C11B C12B 1.372(9) .
C12B C13B 1.392(9) .
C13B C14B 1.397(9) .
C14B C15B 1.335(9) .
N21B C21B 1.334(8) .
N21B C25B 1.344(8) .
N21B Cu1 2.021(5) 3_646
N22B C38B 1.362(10) .
N22B C23B 1.382(8) .
C21B C22B 1.372(9) .
C22B C23B 1.375(9) .
C23B C24B 1.391(9) .
C24B C25B 1.386(9) .
O31B C31B 1.202(9) .
O38B C38B 1.204(9) .
C31B C32B 1.493(11) .
C38B C37B 1.508(11) .
C32B C33B 1.510(13) .
C33B C34B 1.499(12) .
C34B C35B 1.518(14) .
C35B C36B 1.517(14) .
C36B C37B 1.532(14) .
C31A O31A 1.198(8) .
C31A N12A 1.374(8) .
C31A C32A 1.520(10) .
C32A C33A 1.466(15) .
C33A C34A 1.458(9) .
C34A C35A 1.532(17) .
C35A C36A 1.449(9) .
C36A C37A 1.505(15) .
C37A C38A 1.521(13) .
C38A O38A 1.205(10) .
C38A N22A 1.365(9) .
N11A C11A 1.314(8) .
N11A C15A 1.351(8) .
N12A C13A 1.387(7) .
C11A C12A 1.364(9) .
C12A C13A 1.396(8) .
C13A C14A 1.369(9) .
C14A C15A 1.349(9) .
N21A C21A 1.326(8) .
N21A C25A 1.344(8) .
N21A Cu1 2.023(5) 3_546
N22A C23A 1.398(8) .
C21A C22A 1.351(9) .
C22A C23A 1.389(9) .
C23A C24A 1.376(8) .
C24A C25A 1.384(9) .
